data_7704106
loop_
_publ_author_name
'Khatua, Manas'
'Goswami, Bappaditya'
'Samanta, Subhas'

_publ_section_title
;
 Dehydrogenation of amines in aryl-amine functionalized pincer-like
 nitrogen-donor redox non-innocent ligands via ligand reduction on a
 Ni(ii) template.
;
_journal_issue 20
_journal_name_full 'Dalton transactions (Cambridge, England : 2003)'
_journal_page_first 6816
_journal_page_last 6831
_journal_paper_doi 10.1039/d0dt00466a
_journal_volume 49
_journal_year 2020
_chemical_formula_moiety 'C36 H28 Cl4 N8 Ni2'
_chemical_formula_sum 'C36 H28 Cl4 N8 Ni2'
_chemical_formula_weight 831.84
_space_group_crystal_system monoclinic
_space_group_IT_number 14
_space_group_name_Hall '-P 2yn'
_space_group_name_H-M_alt 'P 1 21/n 1'
_atom_sites_solution_hydrogens geom
_atom_sites_solution_primary direct
_atom_sites_solution_secondary difmap
_audit_creation_date 2019-11-11
_audit_creation_method
;
Olex2 1.2
(compiled 2018.05.29 svn.r3508 for OlexSys, GUI svn.r5506)
;
_audit_update_record
;
2019-11-14 deposited with the CCDC.	2020-04-16 downloaded from the CCDC.
;
_cell_angle_alpha 90.00
_cell_angle_beta 108.517(7)
_cell_angle_gamma 90.00
_cell_formula_units_Z 2
_cell_length_a 12.3109(15)
_cell_length_b 9.8915(13)
_cell_length_c 15.806(2)
_cell_measurement_reflns_used 6562
_cell_measurement_temperature 296(2)
_cell_measurement_theta_max 24.40
_cell_measurement_theta_min 2.45
_cell_volume 1825.1(4)
_computing_cell_refinement 'SAINT v8.34A (Bruker, 2013)'
_computing_data_reduction 'SAINT v8.34A (Bruker, 2013)'
_computing_molecular_graphics 'Olex2 (Dolomanov et al., 2009)'
_computing_publication_material 'Olex2 (Dolomanov et al., 2009)'
_computing_structure_refinement 'ShelXL (Sheldrick, 2015)'
_computing_structure_solution 'SIR2004 (Burla et al.,  2007)'
_diffrn_ambient_temperature 296.15
_diffrn_measured_fraction_theta_full 0.990
_diffrn_measured_fraction_theta_max 0.990
_diffrn_measurement_device_type 'Bruker APEX-II CCD'
_diffrn_measurement_method '\f and \w scans'
_diffrn_radiation_monochromator graphite
_diffrn_radiation_type MoK\a
_diffrn_radiation_wavelength 0.71073
_diffrn_reflns_av_R_equivalents 0.0505
_diffrn_reflns_av_unetI/netI 0.0314
_diffrn_reflns_limit_h_max 16
_diffrn_reflns_limit_h_min -16
_diffrn_reflns_limit_k_max 12
_diffrn_reflns_limit_k_min -12
_diffrn_reflns_limit_l_max 19
_diffrn_reflns_limit_l_min -20
_diffrn_reflns_number 35671
_diffrn_reflns_theta_full 27.88
_diffrn_reflns_theta_max 27.88
_diffrn_reflns_theta_min 1.84
_diffrn_source 'fine-focus sealed tube'
_exptl_absorpt_coefficient_mu 1.363
_exptl_absorpt_correction_T_max 0.7456
_exptl_absorpt_correction_T_min 0.5263
_exptl_absorpt_correction_type numerical
_exptl_absorpt_process_details
;
SADABS-2014/5 (Bruker,2014/5) was used for absorption correction.
wR2(int) was 0.0747 before and 0.0458 after correction.
The Ratio of minimum to maximum transmission is 0.7059.
The \l/2 correction factor is 0.00150.
;
_exptl_crystal_colour 'clear reddish red'
_exptl_crystal_colour_lustre clear
_exptl_crystal_colour_modifier reddish
_exptl_crystal_colour_primary red
_exptl_crystal_density_diffrn 1.514
_exptl_crystal_density_method 'not measured'
_exptl_crystal_description needle
_exptl_crystal_F_000 848
_exptl_crystal_size_max 0.5
_exptl_crystal_size_mid 0.42
_exptl_crystal_size_min 0.38
_refine_diff_density_max 0.306
_refine_diff_density_min -0.334
_refine_diff_density_rms 0.054
_refine_ls_extinction_method none
_refine_ls_goodness_of_fit_ref 1.030
_refine_ls_hydrogen_treatment refall
_refine_ls_matrix_type full
_refine_ls_number_parameters 282
_refine_ls_number_reflns 4307
_refine_ls_number_restraints 0
_refine_ls_restrained_S_all 1.030
_refine_ls_R_factor_all 0.0488
_refine_ls_R_factor_gt 0.0294
_refine_ls_shift/su_max 0.001
_refine_ls_shift/su_mean 0.000
_refine_ls_structure_factor_coef Fsqd
_refine_ls_weighting_details 'calc w=1/[\s^2^(Fo^2^)+(0.0224P)^2^+0.7294P] where P=(Fo^2^+2Fc^2^)/3'
_refine_ls_weighting_scheme calc
_refine_ls_wR_factor_gt 0.0599
_refine_ls_wR_factor_ref 0.0672
_reflns_number_gt 3250
_reflns_number_total 4307
_reflns_threshold_expression >2sigma(I)
_cod_data_source_file d0dt00466a2.cif
_cod_data_source_block 9
_cod_depositor_comments 'Adding full bibliography for 7704099--7704110.cif.'
_cod_database_code 7704106
_olex2_refinement_description
;
;
_olex2_submission_special_instructions 'No special instructions were received'

loop_
_space_group_symop_id
_space_group_symop_operation_xyz
1 'x, y, z'
2 '-x+1/2, y+1/2, -z+1/2'
3 '-x, -y, -z'
4 'x-1/2, -y-1/2, z-1/2'

loop_
_atom_site_label
_atom_site_type_symbol
_atom_site_fract_x
_atom_site_fract_y
_atom_site_fract_z
_atom_site_U_iso_or_equiv
_atom_site_adp_type
_atom_site_occupancy
_atom_site_calc_flag
_atom_site_disorder_assembly
_atom_site_disorder_group
_atom_site_refinement_flags_posn
Ni1 Ni 0.96145(2) 0.83807(2) 0.033738(16) 0.03242(8) Uani 1 d . . .
Cl1 Cl 1.00304(5) 0.71295(5) 0.16470(3) 0.04290(13) Uani 1 d . . .
Cl2 Cl 0.91316(4) 0.98120(5) -0.09874(3) 0.03794(12) Uani 1 d . . .
N1 N 0.78774(14) 0.89086(17) 0.05229(11) 0.0364(4) Uani 1 d . . .
N4 N 1.06526(14) 0.70308(16) -0.02196(11) 0.0361(4) Uani 1 d . . .
N3 N 0.84542(14) 0.71291(15) -0.04283(10) 0.0327(4) Uani 1 d . . .
N2 N 0.70433(15) 0.82186(19) 0.00446(12) 0.0442(4) Uani 1 d . . .
C13 C 1.18654(18) 0.6966(2) -0.00411(15) 0.0419(5) Uani 1 d . . .
C18 C 1.2362(2) 0.6348(3) -0.0612(2) 0.0655(8) Uani 1 d . . .
C17 C 1.3538(3) 0.6334(4) -0.0398(3) 0.0811(10) Uani 1 d . . .
C16 C 1.4214(3) 0.6917(3) 0.0350(3) 0.0769(9) Uani 1 d . . .
C15 C 1.3734(2) 0.7540(3) 0.0916(2) 0.0748(9) Uani 1 d . . .
C14 C 1.2550(2) 0.7559(3) 0.07240(19) 0.0578(7) Uani 1 d . . .
C12 C 1.0010(2) 0.6197(2) -0.07762(15) 0.0423(5) Uani 1 d . . .
C11 C 0.87719(18) 0.6263(2) -0.09526(13) 0.0373(5) Uani 1 d . . .
C7 C 0.73451(17) 0.7303(2) -0.05360(13) 0.0375(5) Uani 1 d . . .
C6 C 0.75988(19) 0.9750(2) 0.11583(14) 0.0406(5) Uani 1 d . . .
C5 C 0.6496(2) 0.9901(3) 0.1192(2) 0.0609(7) Uani 1 d . . .
C4 C 0.6310(3) 1.0690(3) 0.1852(2) 0.0727(8) Uani 1 d . . .
C3 C 0.7195(3) 1.1326(3) 0.2460(2) 0.0749(9) Uani 1 d . . .
C2 C 0.8280(3) 1.1190(4) 0.2418(2) 0.0849(11) Uani 1 d . . .
C1 C 0.8487(2) 1.0399(3) 0.17648(18) 0.0630(7) Uani 1 d . . .
C8 C 0.6507(2) 0.6611(3) -0.11746(16) 0.0501(6) Uani 1 d . . .
C9 C 0.6829(2) 0.5722(3) -0.17167(16) 0.0547(6) Uani 1 d . . .
C10 C 0.7969(2) 0.5532(2) -0.16069(15) 0.0498(6) Uani 1 d . . .
H10 H 0.8233(19) 0.496(2) -0.1950(15) 0.053(7) Uiso 1 d . . .
H9 H 0.628(2) 0.527(3) -0.2166(17) 0.069(8) Uiso 1 d . . .
H8 H 0.575(2) 0.675(2) -0.1246(16) 0.059(7) Uiso 1 d . . .
H3 H 0.707(2) 1.182(3) 0.2901(19) 0.080(9) Uiso 1 d . . .
H1 H 0.921(2) 1.028(3) 0.1738(17) 0.074(9) Uiso 1 d . . .
H4 H 0.556(2) 1.082(3) 0.1883(18) 0.082(9) Uiso 1 d . . .
H2 H 0.887(3) 1.165(3) 0.281(2) 0.100(11) Uiso 1 d . . .
H5 H 0.590(2) 0.948(3) 0.0765(18) 0.078(9) Uiso 1 d . . .
H14 H 1.224(2) 0.792(3) 0.1130(17) 0.067(8) Uiso 1 d . . .
H16 H 1.503(3) 0.691(3) 0.047(2) 0.100(11) Uiso 1 d . . .
H17 H 1.379(3) 0.592(4) -0.081(2) 0.119(13) Uiso 1 d . . .
H15 H 1.413(2) 0.788(3) 0.1472(19) 0.081(10) Uiso 1 d . . .
H12 H 1.0287(19) 0.555(2) -0.1049(15) 0.052(7) Uiso 1 d . . .
H18 H 1.192(2) 0.601(3) -0.1133(18) 0.075(9) Uiso 1 d . . .

loop_
_atom_site_aniso_label
_atom_site_aniso_U_11
_atom_site_aniso_U_22
_atom_site_aniso_U_33
_atom_site_aniso_U_23
_atom_site_aniso_U_13
_atom_site_aniso_U_12
Ni1 0.03533(15) 0.03029(14) 0.03358(14) -0.00128(10) 0.01368(11) -0.00522(11)
Cl1 0.0540(3) 0.0385(3) 0.0400(3) 0.0053(2) 0.0203(2) -0.0020(2)
Cl2 0.0431(3) 0.0350(2) 0.0339(3) 0.00134(19) 0.0097(2) -0.0085(2)
N1 0.0376(10) 0.0375(9) 0.0374(9) -0.0018(7) 0.0166(8) -0.0005(8)
N4 0.0350(10) 0.0345(9) 0.0413(9) 0.0018(7) 0.0157(8) 0.0023(7)
N3 0.0359(10) 0.0297(8) 0.0347(9) -0.0015(7) 0.0144(7) -0.0020(7)
N2 0.0367(10) 0.0515(11) 0.0471(10) -0.0073(9) 0.0172(8) -0.0020(9)
C13 0.0369(12) 0.0388(11) 0.0537(13) 0.0073(10) 0.0199(10) 0.0056(9)
C18 0.0496(17) 0.087(2) 0.0677(18) -0.0115(16) 0.0295(15) 0.0046(14)
C17 0.0555(19) 0.104(3) 0.099(3) -0.007(2) 0.0461(19) 0.0092(17)
C16 0.0397(16) 0.089(2) 0.107(3) 0.0043(19) 0.0292(17) 0.0021(15)
C15 0.0423(16) 0.083(2) 0.092(2) -0.0128(18) 0.0119(16) 0.0001(14)
C14 0.0407(14) 0.0606(16) 0.0727(18) -0.0088(14) 0.0188(13) 0.0021(12)
C12 0.0476(13) 0.0351(11) 0.0488(13) -0.0075(10) 0.0220(11) 0.0040(10)
C11 0.0420(12) 0.0314(10) 0.0387(11) -0.0018(8) 0.0130(9) -0.0009(9)
C7 0.0347(12) 0.0403(11) 0.0382(11) -0.0014(9) 0.0126(9) -0.0042(9)
C6 0.0443(13) 0.0418(12) 0.0419(11) -0.0023(9) 0.0224(10) 0.0002(10)
C5 0.0512(16) 0.0673(17) 0.0718(18) -0.0189(14) 0.0304(14) 0.0001(13)
C4 0.0643(19) 0.080(2) 0.091(2) -0.0204(17) 0.0478(18) 0.0058(16)
C3 0.088(2) 0.082(2) 0.0709(19) -0.0281(16) 0.0486(18) -0.0020(17)
C2 0.075(2) 0.110(3) 0.076(2) -0.049(2) 0.0328(18) -0.0166(19)
C1 0.0504(16) 0.083(2) 0.0636(17) -0.0278(14) 0.0291(14) -0.0056(14)
C8 0.0372(13) 0.0578(15) 0.0508(14) -0.0058(11) 0.0074(11) -0.0054(11)
C9 0.0499(15) 0.0585(15) 0.0447(13) -0.0124(12) -0.0007(12) -0.0072(12)
C10 0.0603(16) 0.0437(13) 0.0432(13) -0.0138(10) 0.0136(12) -0.0016(11)

loop_
_atom_type_symbol
_atom_type_description
_atom_type_scat_dispersion_real
_atom_type_scat_dispersion_imag
_atom_type_scat_source
C C 0.0033 0.0016 'International Tables Vol C Tables 4.2.6.8 and 6.1.1.4'
H H 0.0000 0.0000 'International Tables Vol C Tables 4.2.6.8 and 6.1.1.4'
Cl Cl 0.1484 0.1585 'International Tables Vol C Tables 4.2.6.8 and 6.1.1.4'
N N 0.0061 0.0033 'International Tables Vol C Tables 4.2.6.8 and 6.1.1.4'
Ni Ni 0.3393 1.1124 'International Tables Vol C Tables 4.2.6.8 and 6.1.1.4'

loop_
_geom_angle_atom_site_label_1
_geom_angle_atom_site_label_2
_geom_angle_atom_site_label_3
_geom_angle
_geom_angle_site_symmetry_1
_geom_angle_site_symmetry_3
_geom_angle_publ_flag
Cl1 Ni1 Cl2 94.97(2) . 3_775 ?
Cl1 Ni1 Cl2 176.22(2) . . ?
Cl2 Ni1 Cl2 83.23(2) 3_775 . ?
N1 Ni1 Cl1 87.61(4) . . ?
N1 Ni1 Cl2 106.03(5) . 3_775 ?
N1 Ni1 Cl2 89.70(4) . . ?
N4 Ni1 Cl1 92.36(5) . . ?
N4 Ni1 Cl2 104.37(5) . 3_775 ?
N4 Ni1 Cl2 91.31(4) . . ?
N4 Ni1 N1 149.48(6) . . ?
N3 Ni1 Cl1 97.07(5) . . ?
N3 Ni1 Cl2 84.64(5) . . ?
N3 Ni1 Cl2 167.81(5) . 3_775 ?
N3 Ni1 N1 72.67(6) . . ?
N3 Ni1 N4 77.06(6) . . ?
Ni1 Cl2 Ni1 96.77(2) 3_775 . ?
N2 N1 Ni1 114.28(13) . . ?
N2 N1 C6 113.85(17) . . ?
C6 N1 Ni1 131.33(14) . . ?
C13 N4 Ni1 130.28(14) . . ?
C12 N4 Ni1 110.67(14) . . ?
C12 N4 C13 119.05(18) . . ?
C11 N3 Ni1 118.88(13) . . ?
C7 N3 Ni1 120.49(13) . . ?
C7 N3 C11 119.62(17) . . ?
N1 N2 C7 113.65(17) . . ?
C18 C13 N4 122.8(2) . . ?
C14 C13 N4 117.8(2) . . ?
C14 C13 C18 119.4(2) . . ?
C13 C18 H18 119.8(19) . . ?
C17 C18 C13 119.5(3) . . ?
C17 C18 H18 120.7(19) . . ?
C18 C17 H17 114(2) . . ?
C16 C17 C18 121.4(3) . . ?
C16 C17 H17 125(2) . . ?
C17 C16 C15 119.7(3) . . ?
C17 C16 H16 119.1(19) . . ?
C15 C16 H16 121.2(19) . . ?
C16 C15 C14 120.3(3) . . ?
C16 C15 H15 125.9(19) . . ?
C14 C15 H15 113.4(19) . . ?
C13 C14 C15 119.7(3) . . ?
C13 C14 H14 120.4(16) . . ?
C15 C14 H14 119.8(16) . . ?
N4 C12 C11 118.80(19) . . ?
N4 C12 H12 122.8(15) . . ?
C11 C12 H12 118.3(14) . . ?
N3 C11 C12 113.85(18) . . ?
N3 C11 C10 121.2(2) . . ?
C10 C11 C12 124.9(2) . . ?
N3 C7 N2 117.86(17) . . ?
N3 C7 C8 121.9(2) . . ?
C8 C7 N2 120.2(2) . . ?
C5 C6 N1 123.2(2) . . ?
C1 C6 N1 116.80(19) . . ?
C1 C6 C5 120.0(2) . . ?
C6 C5 H5 119.4(17) . . ?
C4 C5 C6 119.4(3) . . ?
C4 C5 H5 121.2(18) . . ?
C5 C4 H4 120.8(17) . . ?
C3 C4 C5 120.6(3) . . ?
C3 C4 H4 118.5(17) . . ?
C4 C3 C2 119.8(3) . . ?
C4 C3 H3 120.1(18) . . ?
C2 C3 H3 120.0(18) . . ?
C3 C2 C1 120.5(3) . . ?
C3 C2 H2 120(2) . . ?
C1 C2 H2 119(2) . . ?
C6 C1 C2 119.7(3) . . ?
C6 C1 H1 118.7(17) . . ?
C2 C1 H1 121.6(17) . . ?
C7 C8 H8 120.7(15) . . ?
C9 C8 C7 118.7(2) . . ?
C9 C8 H8 120.6(15) . . ?
C8 C9 C10 119.7(2) . . ?
C8 C9 H9 120.2(16) . . ?
C10 C9 H9 120.1(16) . . ?
C11 C10 H10 117.7(15) . . ?
C9 C10 C11 118.8(2) . . ?
C9 C10 H10 123.5(15) . . ?

loop_
_geom_bond_atom_site_label_1
_geom_bond_atom_site_label_2
_geom_bond_distance
_geom_bond_site_symmetry_2
_geom_bond_publ_flag
Ni1 Cl1 2.3249(6) . ?
Ni1 Cl2 2.3720(6) 3_775 ?
Ni1 Cl2 2.4396(6) . ?
Ni1 N1 2.3087(16) . ?
Ni1 N4 2.2149(16) . ?
Ni1 N3 1.9849(16) . ?
Cl2 Ni1 2.3721(6) 3_775 ?
N1 N2 1.264(2) . ?
N1 C6 1.428(2) . ?
N4 C13 1.430(3) . ?
N4 C12 1.280(3) . ?
N3 C11 1.334(2) . ?
N3 C7 1.332(2) . ?
N2 C7 1.420(3) . ?
C13 C18 1.384(3) . ?
C13 C14 1.367(3) . ?
C18 C17 1.378(4) . ?
C18 H18 0.89(3) . ?
C17 C16 1.341(5) . ?
C17 H17 0.90(4) . ?
C16 C15 1.365(4) . ?
C16 H16 0.96(3) . ?
C15 C14 1.392(4) . ?
C15 H15 0.92(3) . ?
C14 H14 0.92(3) . ?
C12 C11 1.461(3) . ?
C12 H12 0.89(2) . ?
C11 C10 1.386(3) . ?
C7 C8 1.375(3) . ?
C6 C5 1.383(3) . ?
C6 C1 1.364(3) . ?
C5 C4 1.379(4) . ?
C5 H5 0.92(3) . ?
C4 C3 1.357(4) . ?
C4 H4 0.95(3) . ?
C3 C2 1.364(4) . ?
C3 H3 0.91(3) . ?
C2 C1 1.382(4) . ?
C2 H2 0.91(3) . ?
C1 H1 0.91(3) . ?
C8 C9 1.371(3) . ?
C8 H8 0.92(2) . ?
C9 C10 1.372(3) . ?
C9 H9 0.93(3) . ?
C10 H10 0.91(2) . ?

loop_
_geom_torsion_atom_site_label_1
_geom_torsion_atom_site_label_2
_geom_torsion_atom_site_label_3
_geom_torsion_atom_site_label_4
_geom_torsion
_geom_torsion_site_symmetry_1
_geom_torsion_site_symmetry_2
_geom_torsion_site_symmetry_3
_geom_torsion_site_symmetry_4
_geom_torsion_publ_flag
Ni1 N1 N2 C7 -2.6(2) . . . . ?
Ni1 N1 C6 C5 -176.99(18) . . . . ?
Ni1 N1 C6 C1 1.6(3) . . . . ?
Ni1 N4 C13 C18 -160.96(19) . . . . ?
Ni1 N4 C13 C14 18.3(3) . . . . ?
Ni1 N4 C12 C11 0.4(2) . . . . ?
Ni1 N3 C11 C12 10.0(2) . . . . ?
Ni1 N3 C11 C10 -168.91(16) . . . . ?
Ni1 N3 C7 N2 -12.6(2) . . . . ?
Ni1 N3 C7 C8 168.54(17) . . . . ?
Cl1 Ni1 Cl2 Ni1 61.7(3) . . . 3_775 ?
Cl1 Ni1 N1 N2 -100.72(14) . . . . ?
Cl1 Ni1 N1 C6 70.19(17) . . . . ?
Cl1 Ni1 N4 C13 -78.89(16) . . . . ?
Cl1 Ni1 N4 C12 100.33(15) . . . . ?
Cl1 Ni1 N3 C11 -98.40(14) . . . . ?
Cl1 Ni1 N3 C7 93.15(15) . . . . ?
Cl2 Ni1 Cl2 Ni1 0.0 3_775 . . 3_775 ?
Cl2 Ni1 N1 N2 164.79(13) 3_775 . . . ?
Cl2 Ni1 N1 N2 81.93(14) . . . . ?
Cl2 Ni1 N1 C6 -107.16(17) . . . . ?
Cl2 Ni1 N1 C6 -24.29(18) 3_775 . . . ?
Cl2 Ni1 N4 C13 100.19(16) . . . . ?
Cl2 Ni1 N4 C13 16.85(17) 3_775 . . . ?
Cl2 Ni1 N4 C12 -80.59(15) . . . . ?
Cl2 Ni1 N4 C12 -163.93(14) 3_775 . . . ?
Cl2 Ni1 N3 C11 90.6(3) 3_775 . . . ?
Cl2 Ni1 N3 C11 84.99(14) . . . . ?
Cl2 Ni1 N3 C7 -77.9(3) 3_775 . . . ?
Cl2 Ni1 N3 C7 -83.46(15) . . . . ?
N1 Ni1 Cl2 Ni1 106.19(5) . . . 3_775 ?
N1 Ni1 N4 C13 -168.19(15) . . . . ?
N1 Ni1 N4 C12 11.0(2) . . . . ?
N1 Ni1 N3 C11 176.35(16) . . . . ?
N1 Ni1 N3 C7 7.90(14) . . . . ?
N1 N2 C7 N3 9.4(3) . . . . ?
N1 N2 C7 C8 -171.7(2) . . . . ?
N1 C6 C5 C4 177.3(2) . . . . ?
N1 C6 C1 C2 -177.6(3) . . . . ?
N4 Ni1 Cl2 Ni1 -104.32(5) . . . 3_775 ?
N4 Ni1 N1 N2 -10.1(2) . . . . ?
N4 Ni1 N1 C6 160.78(15) . . . . ?
N4 Ni1 N3 C11 -7.59(14) . . . . ?
N4 Ni1 N3 C7 -176.04(16) . . . . ?
N4 C13 C18 C17 179.6(3) . . . . ?
N4 C13 C14 C15 -178.9(2) . . . . ?
N4 C12 C11 N3 -6.5(3) . . . . ?
N4 C12 C11 C10 172.4(2) . . . . ?
N3 Ni1 Cl2 Ni1 178.81(5) . . . 3_775 ?
N3 Ni1 N1 N2 -2.55(14) . . . . ?
N3 Ni1 N1 C6 168.36(18) . . . . ?
N3 Ni1 N4 C13 -175.61(17) . . . . ?
N3 Ni1 N4 C12 3.61(15) . . . . ?
N3 C11 C10 C9 0.7(3) . . . . ?
N3 C7 C8 C9 -0.3(4) . . . . ?
N2 N1 C6 C5 -6.0(3) . . . . ?
N2 N1 C6 C1 172.5(2) . . . . ?
N2 C7 C8 C9 -179.2(2) . . . . ?
C13 N4 C12 C11 179.71(18) . . . . ?
C13 C18 C17 C16 -0.5(5) . . . . ?
C18 C13 C14 C15 0.3(4) . . . . ?
C18 C17 C16 C15 0.0(6) . . . . ?
C17 C16 C15 C14 0.7(5) . . . . ?
C16 C15 C14 C13 -0.9(5) . . . . ?
C14 C13 C18 C17 0.3(4) . . . . ?
C12 N4 C13 C18 19.9(3) . . . . ?
C12 N4 C13 C14 -160.9(2) . . . . ?
C12 C11 C10 C9 -178.2(2) . . . . ?
C11 N3 C7 N2 179.07(17) . . . . ?
C11 N3 C7 C8 0.2(3) . . . . ?
C7 N3 C11 C12 178.60(18) . . . . ?
C7 N3 C11 C10 -0.4(3) . . . . ?
C7 C8 C9 C10 0.6(4) . . . . ?
C6 N1 N2 C7 -175.17(17) . . . . ?
C6 C5 C4 C3 0.6(5) . . . . ?
C5 C6 C1 C2 1.0(4) . . . . ?
C5 C4 C3 C2 0.3(5) . . . . ?
C4 C3 C2 C1 -0.6(6) . . . . ?
C3 C2 C1 C6 -0.1(5) . . . . ?
C1 C6 C5 C4 -1.2(4) . . . . ?
C8 C9 C10 C11 -0.8(4) . . . . ?
